data_7222894
loop_
_publ_author_name
'Wang, Lei'
'Liu, Qi-Kui'
'Chu, Xin'
'Pan, Hong'
'Zhu, Neng-Xiu'
'Ma, Jian-Ping'
'Ren, Jian-Cheng'
'Dong, Yu-Bin'

_publ_section_title
;
 Reversible adsorption and separation of volatile aromatics based on a
 porous Cd(ii) MOF
;
_journal_issue 45
_journal_name_full CrystEngComm
_journal_page_first 8657
_journal_paper_doi 10.1039/C5CE01912E
_journal_volume 17
_journal_year 2015
_chemical_formula_sum 'C76 H70 Cd N4 O10 S2'
_chemical_formula_weight 1375.88
_chemical_name_systematic
; 
 ? 
;
_space_group_IT_number 15
_symmetry_cell_setting monoclinic
_symmetry_space_group_name_Hall '-C 2yc'
_symmetry_space_group_name_H-M 'C 1 2/c 1'
_atom_sites_solution_hydrogens geom
_atom_sites_solution_primary direct
_atom_sites_solution_secondary difmap
_audit_creation_method SHELXL-97
_audit_update_record
;
2015-08-03 deposited with the CCDC.
2015-10-12 downloaded from the CCDC.
;
_cell_angle_alpha 90.00
_cell_angle_beta 107.657(3)
_cell_angle_gamma 90.00
_cell_formula_units_Z 4
_cell_length_a 28.4411(8)
_cell_length_b 13.5404(3)
_cell_length_c 18.3193(5)
_cell_measurement_reflns_used 6040
_cell_measurement_temperature 107(10)
_cell_measurement_theta_max 71.0100
_cell_measurement_theta_min 3.4600
_cell_volume 6722.5(3)
_computing_cell_refinement 'Bruker FRAMBO'
_computing_data_collection 'Bruker FRAMBO'
_computing_data_reduction 'Bruker SAINT'
_computing_molecular_graphics 'Bruker SHELXTL'
_computing_publication_material 'Bruker SHELXTL'
_computing_structure_refinement 'SHELXL-97 (Sheldrick, 1997)'
_computing_structure_solution 'SHELXS-97 (Sheldrick, 1990)'
_diffrn_ambient_temperature 107(10)
_diffrn_measured_fraction_theta_full 0.999
_diffrn_measured_fraction_theta_max 0.999
_diffrn_measurement_device_type 'multiwire proportional'
_diffrn_measurement_method 'phi and omega scans'
_diffrn_radiation_monochromator graphite
_diffrn_radiation_source 'fine-focus sealed tube'
_diffrn_radiation_type CuK\a
_diffrn_radiation_wavelength 1.54184
_diffrn_reflns_av_R_equivalents 0.0252
_diffrn_reflns_av_sigmaI/netI 0.0333
_diffrn_reflns_limit_h_max 25
_diffrn_reflns_limit_h_min -33
_diffrn_reflns_limit_k_max 16
_diffrn_reflns_limit_k_min -12
_diffrn_reflns_limit_l_max 20
_diffrn_reflns_limit_l_min -21
_diffrn_reflns_number 11801
_diffrn_reflns_theta_full 66.50
_diffrn_reflns_theta_max 66.50
_diffrn_reflns_theta_min 3.65
_exptl_absorpt_coefficient_mu 3.692
_exptl_absorpt_correction_T_max 0.3198
_exptl_absorpt_correction_T_min 0.2997
_exptl_absorpt_correction_type multi-scan
_exptl_absorpt_process_details sadabs
_exptl_crystal_colour 'clear light colourless'
_exptl_crystal_density_diffrn 1.359
_exptl_crystal_density_method 'not measured'
_exptl_crystal_description plate
_exptl_crystal_F_000 2856
_exptl_crystal_size_max 0.43
_exptl_crystal_size_mid 0.42
_exptl_crystal_size_min 0.40
_refine_diff_density_max 0.853
_refine_diff_density_min -0.646
_refine_diff_density_rms 0.088
_refine_ls_extinction_method none
_refine_ls_goodness_of_fit_ref 1.048
_refine_ls_hydrogen_treatment mixed
_refine_ls_matrix_type full
_refine_ls_number_parameters 453
_refine_ls_number_reflns 5923
_refine_ls_number_restraints 1
_refine_ls_restrained_S_all 1.048
_refine_ls_R_factor_all 0.0547
_refine_ls_R_factor_gt 0.0484
_refine_ls_shift/su_max 0.001
_refine_ls_shift/su_mean 0.000
_refine_ls_structure_factor_coef Fsqd
_refine_ls_weighting_details 'calc w=1/[\s^2^(Fo^2^)+(0.0735P)^2^+24.1000P] where P=(Fo^2^+2Fc^2^)/3'
_refine_ls_weighting_scheme calc
_refine_ls_wR_factor_gt 0.1312
_refine_ls_wR_factor_ref 0.1368
_reflns_number_gt 5232
_reflns_number_total 5923
_reflns_threshold_expression >2sigma(I)
_cod_data_source_file c5ce01912e2.cif
_cod_data_source_block exp_1145
_cod_depositor_comments
;
The following automatic conversions were performed:

'_symmetry_cell_setting' value 'Monoclinic' changed to 'monoclinic'
according to
/usr/data/users/saulius/crontab/automatic-downloads/rss-feeds/RSC/lib/dictionaries/cif_core.dic
dictionary named 'cif_core.dic' version 2.4.2 from 2011-04-26.

Automatic conversion script
Id: cif_fix_values 3271 2015-04-21 07:52:19Z andrius 

 Adding full bibliography for 7222893--7222897.cif.
;
_cod_original_sg_symbol_H-M C2/c
_cod_database_code 7222894

loop_
_symmetry_equiv_pos_as_xyz
'x, y, z'
'-x, y, -z+1/2'
'x+1/2, y+1/2, z'
'-x+1/2, y+1/2, -z+1/2'
'-x, -y, -z'
'x, -y, z-1/2'
'-x+1/2, -y+1/2, -z'
'x+1/2, -y+1/2, z-1/2'

loop_
_atom_site_label
_atom_site_type_symbol
_atom_site_fract_x
_atom_site_fract_y
_atom_site_fract_z
_atom_site_U_iso_or_equiv
_atom_site_adp_type
_atom_site_occupancy
_atom_site_symmetry_multiplicity
_atom_site_calc_flag
_atom_site_refinement_flags
_atom_site_disorder_assembly
_atom_site_disorder_group
Cd1 Cd 0.2500 0.2500 0.5000 0.02331(13) Uani 1 2 d S . .
N1 N 0.27583(11) 0.4116(2) 0.49103(16) 0.0284(6) Uani 1 1 d . . .
N2 N 0.66845(10) 1.1993(2) 0.97168(16) 0.0274(6) Uani 1 1 d . . .
O1 O 0.35766(10) 0.92408(18) 0.63117(14) 0.0361(6) Uani 1 1 d . . .
O2 O 0.42331(10) 0.9775(2) 0.78004(15) 0.0409(7) Uani 1 1 d . . .
O3 O 0.24038(11) 0.2250(2) 0.37289(15) 0.0383(6) Uani 1 1 d . . .
O4 O 0.27547(11) 0.2210(2) 0.26841(17) 0.0442(7) Uani 1 1 d . . .
O5 O 0.20345(10) 0.32304(19) 0.25971(14) 0.0365(6) Uani 1 1 d . . .
S1 S 0.23104(3) 0.23461(6) 0.28975(5) 0.0289(2) Uani 1 1 d . . .
C1 C 0.30349(18) 0.4567(3) 0.5548(2) 0.0491(11) Uani 1 1 d . . .
H1 H 0.3150 0.4194 0.5994 0.059 Uiso 1 1 calc R . .
C2 C 0.31578(18) 0.5555(3) 0.5577(2) 0.0478(11) Uani 1 1 d . . .
H2 H 0.3351 0.5830 0.6035 0.057 Uiso 1 1 calc R . .
C3 C 0.29956(12) 0.6139(3) 0.49277(18) 0.0264(7) Uani 1 1 d . . .
C4 C 0.27425(15) 0.5652(3) 0.4263(2) 0.0352(8) Uani 1 1 d . . .
H4 H 0.2644 0.5995 0.3802 0.042 Uiso 1 1 calc R . .
C5 C 0.26332(14) 0.4655(3) 0.4277(2) 0.0335(8) Uani 1 1 d . . .
H5 H 0.2463 0.4349 0.3818 0.040 Uiso 1 1 calc R . .
C6 C 0.31002(13) 0.7212(3) 0.49397(19) 0.0256(7) Uani 1 1 d . . .
C7 C 0.33037(13) 0.7698(3) 0.5637(2) 0.0278(7) Uani 1 1 d . . .
H7 H 0.3381 0.7343 0.6093 0.033 Uiso 1 1 calc R . .
C8 C 0.33908(13) 0.8707(3) 0.56538(19) 0.0283(7) Uani 1 1 d . . .
C9 C 0.32764(14) 0.9247(3) 0.4976(2) 0.0320(8) Uani 1 1 d . . .
H9 H 0.3341 0.9921 0.4986 0.038 Uiso 1 1 calc R . .
C10 C 0.30663(14) 0.8771(3) 0.4289(2) 0.0343(8) Uani 1 1 d . . .
H10 H 0.2980 0.9131 0.3836 0.041 Uiso 1 1 calc R . .
C11 C 0.29812(15) 0.7760(3) 0.4266(2) 0.0333(8) Uani 1 1 d . . .
H11 H 0.2844 0.7447 0.3798 0.040 Uiso 1 1 calc R . .
C12 C 0.64185(13) 1.1715(3) 0.9012(2) 0.0299(7) Uani 1 1 d . . .
H12 H 0.6570 1.1711 0.8627 0.036 Uiso 1 1 calc R . .
C13 C 0.59278(13) 1.1432(3) 0.8828(2) 0.0362(8) Uani 1 1 d . . .
H13 H 0.5758 1.1239 0.8331 0.043 Uiso 1 1 calc R . .
C14 C 0.56905(15) 1.1437(3) 0.9389(2) 0.0445(10) Uani 1 1 d . . .
C15 C 0.59738(15) 1.1703(3) 1.0127(2) 0.0447(10) Uani 1 1 d . . .
H15 H 0.5835 1.1695 1.0526 0.054 Uiso 1 1 calc R . .
C16 C 0.64608(14) 1.1977(3) 1.0264(2) 0.0363(8) Uani 1 1 d . . .
H16 H 0.6642 1.2159 1.0759 0.044 Uiso 1 1 calc R . .
C17 C 0.51540(17) 1.1196(4) 0.9205(3) 0.0571(13) Uani 1 1 d . . .
C18 C 0.49277(15) 1.0576(3) 0.8600(2) 0.0423(10) Uani 1 1 d . . .
H18 H 0.5113 1.0281 0.8319 0.051 Uiso 1 1 calc R . .
C19 C 0.44234(16) 1.0393(4) 0.8410(2) 0.0486(11) Uani 1 1 d . . .
C20 C 0.41454(18) 1.0826(5) 0.8825(3) 0.0752(19) Uani 1 1 d . . .
H20 H 0.3808 1.0703 0.8697 0.090 Uiso 1 1 calc R . .
C21 C 0.4371(2) 1.1444(6) 0.9432(4) 0.093(2) Uani 1 1 d . . .
H21 H 0.4184 1.1745 0.9707 0.111 Uiso 1 1 calc R . .
C22 C 0.48737(19) 1.1616(5) 0.9631(3) 0.082(2) Uani 1 1 d . . .
H22 H 0.5025 1.2014 1.0050 0.098 Uiso 1 1 calc R . .
C23 C 0.37232(14) 0.9503(3) 0.7637(2) 0.0391(9) Uani 1 1 d . . .
H23A H 0.3514 1.0078 0.7477 0.047 Uiso 1 1 calc R . .
H23B H 0.3665 0.9231 0.8092 0.047 Uiso 1 1 calc R . .
C24 C 0.36076(15) 0.8750(3) 0.7012(2) 0.0384(9) Uani 1 1 d . . .
H24A H 0.3865 0.8252 0.7119 0.046 Uiso 1 1 calc R . .
H24B H 0.3297 0.8428 0.6977 0.046 Uiso 1 1 calc R . .
C25 C 0.19296(15) 0.1319(3) 0.2516(2) 0.0365(8) Uani 1 1 d . . .
C26 C 0.21348(19) 0.0386(3) 0.2594(3) 0.0475(10) Uani 1 1 d . . .
H26 H 0.2473 0.0312 0.2822 0.057 Uiso 1 1 calc R . .
C27 C 0.1848(2) -0.0431(3) 0.2342(3) 0.0616(14) Uani 1 1 d . . .
H27 H 0.1991 -0.1054 0.2404 0.074 Uiso 1 1 calc R . .
C28 C 0.1359(3) -0.0336(5) 0.2004(4) 0.087(2) Uani 1 1 d . . .
C29 C 0.1150(2) 0.0597(5) 0.1905(5) 0.105(3) Uani 1 1 d . . .
H29 H 0.0814 0.0666 0.1660 0.126 Uiso 1 1 calc R . .
C30 C 0.14358(19) 0.1431(4) 0.2165(4) 0.0719(16) Uani 1 1 d . . .
H30 H 0.1293 0.2055 0.2101 0.086 Uiso 1 1 calc R . .
C31 C 0.1038(4) -0.1256(6) 0.1712(6) 0.149(4) Uani 1 1 d . . .
H31A H 0.1245 -0.1804 0.1683 0.223 Uiso 1 1 calc R . .
H31B H 0.0814 -0.1124 0.1212 0.223 Uiso 1 1 calc R . .
H31C H 0.0853 -0.1412 0.2057 0.223 Uiso 1 1 calc R . .
C32 C 0.4714(16) 0.605(3) 0.673(3) 0.130(7) Uani 0.351(6) 1 d P . 1
C33 C 0.5000 0.6012(17) 0.7500 0.130(5) Uani 0.701(12) 2 d SP . 1
H33 H 0.5092 0.5391 0.7755 0.156 Uiso 0.351(6) 1 d PR . 1
C34 C 0.5152(10) 0.690(2) 0.7886(19) 0.123(6) Uani 0.351(6) 1 d P . 1
H34 H 0.5361 0.6907 0.8408 0.148 Uiso 0.351(6) 1 d PR . 1
C35 C 0.5000 0.7768(18) 0.7500 0.130(5) Uani 0.701(12) 2 d SP . 1
H35 H 0.5078 0.8381 0.7773 0.156 Uiso 0.351(6) 1 d PR . 1
C36 C 0.4737(12) 0.779(3) 0.673(2) 0.131(6) Uani 0.351(6) 1 d P . 1
H36 H 0.4661 0.8407 0.6462 0.157 Uiso 0.351(6) 1 d PR . 1
C37 C 0.4581(15) 0.693(3) 0.634(3) 0.129(7) Uani 0.351(6) 1 d P . 1
H37 H 0.4381 0.6929 0.5811 0.155 Uiso 0.351(6) 1 d PR . 1
C38 C 0.4528(7) 0.5143(15) 0.6272(11) 0.132(7) Uani 0.351(6) 1 d P . 1
H38A H 0.4336 0.5328 0.5763 0.199 Uiso 0.351(6) 1 calc PR . 1
H38B H 0.4326 0.4773 0.6509 0.199 Uiso 0.351(6) 1 calc PR . 1
H38C H 0.4803 0.4745 0.6249 0.199 Uiso 0.351(6) 1 calc PR . 1
C39 C 0.4726(7) 0.3436(15) 0.6672(11) 0.130(7) Uani 0.328(5) 1 d PR . 2
C40 C 0.4292(7) 0.3942(15) 0.6317(11) 0.130(5) Uani 0.328(5) 1 d PR . 2
H40 H 0.4048 0.3994 0.6557 0.156 Uiso 0.328(5) 1 calc PR . 2
C41 C 0.4221(13) 0.437(2) 0.5601(19) 0.123(6) Uani 0.328(5) 1 d P . 2
H41 H 0.3930 0.4708 0.5364 0.148 Uiso 0.328(5) 1 calc PR . 2
C42 C 0.4585(12) 0.429(3) 0.524(2) 0.130(5) Uani 0.328(5) 1 d P . 2
H42 H 0.4538 0.4577 0.4763 0.156 Uiso 0.328(5) 1 calc PR . 2
C43 C 0.5020(11) 0.379(2) 0.5596(19) 0.131(6) Uani 0.328(5) 1 d P . 2
H43 H 0.5263 0.3733 0.5356 0.157 Uiso 0.328(5) 1 calc PR . 2
C44 C 0.5090(11) 0.336(2) 0.6312(18) 0.129(7) Uani 0.328(5) 1 d P . 2
H44 H 0.5381 0.3019 0.6549 0.155 Uiso 0.328(5) 1 calc PR . 2
C45 C 0.4806(10) 0.299(2) 0.744(2) 0.132(7) Uani 0.328(5) 1 d P . 2
H45A H 0.4527 0.3117 0.7616 0.199 Uiso 0.328(5) 1 d PR . 2
H45B H 0.4849 0.2292 0.7401 0.199 Uiso 0.328(5) 1 d PR . 2
H45C H 0.5097 0.3270 0.7791 0.199 Uiso 0.328(5) 1 d PR . 2
C52 C 0.4648(19) 0.734(3) 0.647(3) 0.132(7) Uani 0.321(7) 1 d P A 3
H52A H 0.4551 0.7774 0.6036 0.199 Uiso 0.321(7) 1 calc PR A 3
H52B H 0.4987 0.7458 0.6753 0.199 Uiso 0.321(7) 1 calc PR A 3
H52C H 0.4445 0.7464 0.6796 0.199 Uiso 0.321(7) 1 calc PR A 3
C46 C 0.4586(14) 0.629(3) 0.620(2) 0.130(7) Uani 0.321(7) 1 d P A 3
C48 C 0.4403(12) 0.500(3) 0.5281(19) 0.123(6) Uani 0.321(7) 1 d P A 3
H48 H 0.4297 0.4796 0.4771 0.148 Uiso 0.321(7) 1 calc PR A 3
C47 C 0.4435(11) 0.599(3) 0.5445(19) 0.130(5) Uani 0.321(7) 1 d P A 3
H47 H 0.4358 0.6450 0.5052 0.156 Uiso 0.321(7) 1 calc PR A 3
C49 C 0.4520(13) 0.429(3) 0.585(2) 0.130(5) Uani 0.321(7) 1 d P A 3
H49 H 0.4500 0.3620 0.5718 0.156 Uiso 0.321(7) 1 calc PR A 3
C50 C 0.4670(12) 0.457(3) 0.661(2) 0.131(6) Uani 0.321(7) 1 d P A 3
H50 H 0.4752 0.4102 0.7000 0.157 Uiso 0.321(7) 1 calc PR A 3
C51 C 0.4697(16) 0.557(3) 0.679(3) 0.129(7) Uani 0.321(7) 1 d P A 3
H51 H 0.4790 0.5774 0.7297 0.155 Uiso 0.321(7) 1 calc PR A 3

loop_
_atom_site_aniso_label
_atom_site_aniso_U_11
_atom_site_aniso_U_22
_atom_site_aniso_U_33
_atom_site_aniso_U_23
_atom_site_aniso_U_13
_atom_site_aniso_U_12
Cd1 0.0237(2) 0.01820(19) 0.02295(19) 0.00093(11) -0.00059(13) -0.00024(12)
N1 0.0317(15) 0.0209(14) 0.0271(14) 0.0011(11) 0.0007(12) -0.0035(12)
N2 0.0292(15) 0.0184(14) 0.0309(15) -0.0031(11) 0.0039(12) -0.0019(12)
O1 0.0484(15) 0.0285(13) 0.0272(12) -0.0025(10) 0.0052(11) -0.0135(12)
O2 0.0383(14) 0.0489(17) 0.0342(14) -0.0165(12) 0.0090(11) -0.0191(13)
O3 0.0447(16) 0.0382(14) 0.0253(13) 0.0000(11) 0.0008(11) 0.0020(12)
O4 0.0414(16) 0.0456(16) 0.0476(17) -0.0031(14) 0.0167(13) 0.0026(14)
O5 0.0479(15) 0.0280(13) 0.0296(13) 0.0005(10) 0.0057(11) 0.0083(12)
S1 0.0315(5) 0.0287(4) 0.0228(4) -0.0020(3) 0.0026(3) 0.0036(3)
C1 0.069(3) 0.033(2) 0.032(2) 0.0038(17) -0.0049(19) -0.013(2)
C2 0.069(3) 0.031(2) 0.031(2) -0.0006(16) -0.0027(19) -0.012(2)
C3 0.0259(16) 0.0263(17) 0.0256(16) -0.0007(13) 0.0057(13) -0.0018(14)
C4 0.048(2) 0.0280(19) 0.0261(17) 0.0029(14) 0.0057(16) -0.0091(17)
C5 0.043(2) 0.0266(18) 0.0265(17) -0.0018(14) 0.0046(15) -0.0086(16)
C6 0.0267(17) 0.0236(16) 0.0257(17) 0.0010(14) 0.0068(13) -0.0024(14)
C7 0.0301(18) 0.0252(17) 0.0250(17) 0.0016(14) 0.0037(14) -0.0046(14)
C8 0.0304(17) 0.0258(17) 0.0266(17) -0.0036(14) 0.0056(14) -0.0057(14)
C9 0.041(2) 0.0219(17) 0.0334(18) 0.0008(14) 0.0120(16) -0.0064(15)
C10 0.047(2) 0.0272(18) 0.0264(17) 0.0039(14) 0.0082(16) -0.0032(16)
C11 0.043(2) 0.0298(18) 0.0260(18) -0.0012(15) 0.0089(16) -0.0050(17)
C12 0.0280(17) 0.0286(18) 0.0316(18) -0.0033(14) 0.0070(14) -0.0032(14)
C13 0.0309(19) 0.040(2) 0.0341(19) -0.0131(16) 0.0044(15) -0.0081(16)
C14 0.038(2) 0.053(3) 0.043(2) -0.023(2) 0.0136(18) -0.0186(19)
C15 0.042(2) 0.054(3) 0.039(2) -0.0200(19) 0.0136(18) -0.018(2)
C16 0.039(2) 0.035(2) 0.0312(19) -0.0112(16) 0.0051(16) -0.0087(17)
C17 0.042(2) 0.081(4) 0.051(3) -0.034(3) 0.018(2) -0.029(2)
C18 0.038(2) 0.055(3) 0.036(2) -0.0180(18) 0.0142(17) -0.0174(19)
C19 0.042(2) 0.065(3) 0.040(2) -0.026(2) 0.0134(18) -0.026(2)
C20 0.043(3) 0.117(5) 0.072(3) -0.058(3) 0.027(2) -0.039(3)
C21 0.054(3) 0.143(6) 0.090(4) -0.077(5) 0.035(3) -0.037(4)
C22 0.049(3) 0.125(5) 0.077(4) -0.067(4) 0.027(3) -0.038(3)
C23 0.038(2) 0.047(2) 0.0291(18) -0.0064(17) 0.0051(15) -0.0174(18)
C24 0.044(2) 0.040(2) 0.0283(18) -0.0011(16) 0.0056(16) -0.0166(18)
C25 0.044(2) 0.032(2) 0.0322(19) -0.0091(15) 0.0090(16) -0.0012(17)
C26 0.067(3) 0.032(2) 0.047(2) -0.0030(18) 0.022(2) 0.005(2)
C27 0.098(4) 0.035(2) 0.065(3) -0.012(2) 0.044(3) -0.004(3)
C28 0.093(5) 0.058(4) 0.109(5) -0.040(4) 0.029(4) -0.027(3)
C29 0.062(4) 0.083(5) 0.148(7) -0.042(5) -0.001(4) -0.018(3)
C30 0.051(3) 0.053(3) 0.095(4) -0.027(3) -0.003(3) 0.002(2)
C31 0.147(8) 0.089(6) 0.203(11) -0.068(7) 0.042(8) -0.065(6)
C32 0.116(13) 0.123(16) 0.129(16) 0.003(15) 0.004(13) -0.001(13)
C33 0.116(10) 0.124(12) 0.126(12) 0.000 0.000(9) 0.000
C34 0.111(13) 0.117(14) 0.123(14) 0.003(11) 0.007(10) 0.001(10)
C35 0.115(11) 0.125(11) 0.129(13) 0.000 0.007(10) 0.000
C36 0.115(13) 0.124(15) 0.131(15) 0.000(12) 0.003(11) 0.002(11)
C37 0.114(13) 0.124(17) 0.129(15) -0.001(13) 0.007(11) 0.003(14)
C38 0.113(14) 0.128(16) 0.130(16) -0.002(13) -0.002(12) 0.007(11)
C39 0.116(13) 0.123(16) 0.129(16) 0.003(15) 0.004(13) -0.001(13)
C40 0.116(10) 0.124(12) 0.126(12) 0.000 0.000(9) 0.000
C41 0.111(13) 0.117(14) 0.123(14) 0.003(11) 0.007(10) 0.001(10)
C42 0.115(11) 0.125(11) 0.129(13) 0.000 0.007(10) 0.000
C43 0.115(13) 0.124(15) 0.131(15) 0.000(12) 0.003(11) 0.002(11)
C44 0.114(13) 0.124(17) 0.129(15) -0.001(13) 0.007(11) 0.003(14)
C45 0.113(14) 0.128(16) 0.130(16) -0.002(13) -0.002(12) 0.007(11)
C52 0.113(14) 0.128(16) 0.130(16) -0.002(13) -0.002(12) 0.007(11)
C46 0.116(13) 0.123(16) 0.129(16) 0.003(15) 0.004(13) -0.001(13)
C48 0.111(13) 0.117(14) 0.123(14) 0.003(11) 0.007(10) 0.001(10)
C47 0.116(10) 0.124(12) 0.126(12) 0.000 0.000(9) 0.000
C49 0.115(11) 0.125(11) 0.129(13) 0.000 0.007(10) 0.000
C50 0.115(13) 0.124(15) 0.131(15) 0.000(12) 0.003(11) 0.002(11)
C51 0.114(13) 0.124(17) 0.129(15) -0.001(13) 0.007(11) 0.003(14)

loop_
_atom_type_symbol
_atom_type_description
_atom_type_scat_dispersion_real
_atom_type_scat_dispersion_imag
_atom_type_scat_source
C C 0.0181 0.0091 'International Tables Vol C Tables 4.2.6.8 and 6.1.1.4'
H H 0.0000 0.0000 'International Tables Vol C Tables 4.2.6.8 and 6.1.1.4'
Cd Cd 0.1185 4.6533 'International Tables Vol C Tables 4.2.6.8 and 6.1.1.4'
N N 0.0311 0.0180 'International Tables Vol C Tables 4.2.6.8 and 6.1.1.4'
O O 0.0492 0.0322 'International Tables Vol C Tables 4.2.6.8 and 6.1.1.4'
S S 0.3331 0.5567 'International Tables Vol C Tables 4.2.6.8 and 6.1.1.4'

loop_
_geom_angle_atom_site_label_1
_geom_angle_atom_site_label_2
_geom_angle_atom_site_label_3
_geom_angle
_geom_angle_site_symmetry_1
_geom_angle_site_symmetry_3
O3 Cd1 O3 180.0 . 7_556
O3 Cd1 N2 90.77(10) . 8_465
O3 Cd1 N2 89.23(10) 7_556 8_465
O3 Cd1 N2 89.23(10) . 2_646
O3 Cd1 N2 90.77(10) 7_556 2_646
N2 Cd1 N2 180.00(15) 8_465 2_646
O3 Cd1 N1 90.58(10) . .
O3 Cd1 N1 89.42(10) 7_556 .
N2 Cd1 N1 91.22(10) 8_465 .
N2 Cd1 N1 88.78(10) 2_646 .
O3 Cd1 N1 89.42(10) . 7_556
O3 Cd1 N1 90.58(10) 7_556 7_556
N2 Cd1 N1 88.78(10) 8_465 7_556
N2 Cd1 N1 91.22(10) 2_646 7_556
N1 Cd1 N1 180.0 . 7_556
C5 N1 C1 116.3(3) . .
C5 N1 Cd1 124.9(2) . .
C1 N1 Cd1 118.7(2) . .
C12 N2 C16 117.4(3) . .
C12 N2 Cd1 122.2(2) . 2_666
C16 N2 Cd1 120.4(2) . 2_666
C8 O1 C24 116.7(3) . .
C19 O2 C23 116.8(3) . .
S1 O3 Cd1 166.00(18) . .
O4 S1 O5 114.90(18) . .
O4 S1 O3 111.80(18) . .
O5 S1 O3 111.98(16) . .
O4 S1 C25 105.88(18) . .
O5 S1 C25 107.67(18) . .
O3 S1 C25 103.68(18) . .
N1 C1 C2 123.3(4) . .
N1 C1 H1 118.3 . .
C2 C1 H1 118.3 . .
C1 C2 C3 120.4(4) . .
C1 C2 H2 119.8 . .
C3 C2 H2 119.8 . .
C4 C3 C2 115.7(3) . .
C4 C3 C6 122.0(3) . .
C2 C3 C6 122.3(3) . .
C3 C4 C5 120.6(3) . .
C3 C4 H4 119.7 . .
C5 C4 H4 119.7 . .
N1 C5 C4 123.4(3) . .
N1 C5 H5 118.3 . .
C4 C5 H5 118.3 . .
C11 C6 C7 118.8(3) . .
C11 C6 C3 121.0(3) . .
C7 C6 C3 120.1(3) . .
C8 C7 C6 120.4(3) . .
C8 C7 H7 119.8 . .
C6 C7 H7 119.8 . .
O1 C8 C7 124.0(3) . .
O1 C8 C9 115.6(3) . .
C7 C8 C9 120.4(3) . .
C10 C9 C8 119.2(3) . .
C10 C9 H9 120.4 . .
C8 C9 H9 120.4 . .
C9 C10 C11 120.8(3) . .
C9 C10 H10 119.6 . .
C11 C10 H10 119.6 . .
C10 C11 C6 120.3(3) . .
C10 C11 H11 119.8 . .
C6 C11 H11 119.8 . .
N2 C12 C13 123.0(3) . .
N2 C12 H12 118.5 . .
C13 C12 H12 118.5 . .
C12 C13 C14 119.8(3) . .
C12 C13 H13 120.1 . .
C14 C13 H13 120.1 . .
C13 C14 C15 116.8(4) . .
C13 C14 C17 121.6(4) . .
C15 C14 C17 121.6(4) . .
C16 C15 C14 119.8(4) . .
C16 C15 H15 120.1 . .
C14 C15 H15 120.1 . .
N2 C16 C15 123.1(3) . .
N2 C16 H16 118.4 . .
C15 C16 H16 118.4 . .
C18 C17 C22 119.3(4) . .
C18 C17 C14 120.5(4) . .
C22 C17 C14 120.1(4) . .
C17 C18 C19 120.1(4) . .
C17 C18 H18 120.0 . .
C19 C18 H18 120.0 . .
O2 C19 C20 123.9(4) . .
O2 C19 C18 115.8(4) . .
C20 C19 C18 120.4(4) . .
C19 C20 C21 119.7(4) . .
C19 C20 H20 120.2 . .
C21 C20 H20 120.2 . .
C20 C21 C22 120.3(5) . .
C20 C21 H21 119.9 . .
C22 C21 H21 119.9 . .
C21 C22 C17 120.3(4) . .
C21 C22 H22 119.9 . .
C17 C22 H22 119.9 . .
O2 C23 C24 107.9(3) . .
O2 C23 H23A 110.1 . .
C24 C23 H23A 110.1 . .
O2 C23 H23B 110.1 . .
C24 C23 H23B 110.1 . .
H23A C23 H23B 108.4 . .
O1 C24 C23 108.2(3) . .
O1 C24 H24A 110.1 . .
C23 C24 H24A 110.1 . .
O1 C24 H24B 110.1 . .
C23 C24 H24B 110.1 . .
H24A C24 H24B 108.4 . .
C30 C25 C26 119.5(4) . .
C30 C25 S1 121.2(3) . .
C26 C25 S1 119.2(3) . .
C27 C26 C25 120.9(5) . .
C27 C26 H26 119.5 . .
C25 C26 H26 119.5 . .
C28 C27 C26 120.4(5) . .
C28 C27 H27 119.8 . .
C26 C27 H27 119.8 . .
C27 C28 C29 119.4(5) . .
C27 C28 C31 120.3(7) . .
C29 C28 C31 120.3(7) . .
C28 C29 C30 120.9(6) . .
C28 C29 H29 119.6 . .
C30 C29 H29 119.6 . .
C25 C30 C29 118.9(5) . .
C25 C30 H30 120.5 . .
C29 C30 H30 120.5 . .
C28 C31 H31A 109.5 . .
C28 C31 H31B 109.5 . .
H31A C31 H31B 109.5 . .
C28 C31 H31C 109.5 . .
H31A C31 H31C 109.5 . .
H31B C31 H31C 109.5 . .
C34 C32 C37 62(3) 2_656 .
C34 C32 C33 61(3) 2_656 .
C37 C32 C33 123(4) . .
C34 C32 C38 176(4) 2_656 .
C37 C32 C38 115(4) . .
C33 C32 C38 122(3) . .
C32 C33 C32 176(4) 2_656 .
C32 C33 C34 57(2) 2_656 .
C32 C33 C34 118(3) . .
C32 C33 C34 118(3) 2_656 2_656
C32 C33 C34 57.4(19) . 2_656
C34 C33 C34 61(3) . 2_656
C32 C33 H33 63.5 2_656 .
C32 C33 H33 121.0 . .
C34 C33 H33 120.8 . .
C34 C33 H33 177.9 2_656 .
C32 C34 C35 178(3) 2_656 .
C32 C34 C36 120(3) 2_656 2_656
C35 C34 C36 61(2) . 2_656
C32 C34 C37 60(3) 2_656 2_656
C35 C34 C37 120(3) . 2_656
C36 C34 C37 59(3) 2_656 2_656
C32 C34 C33 61(2) 2_656 .
C35 C34 C33 118(3) . .
C36 C34 C33 175(3) 2_656 .
C37 C34 C33 122(3) 2_656 .
C32 C34 C34 121(2) 2_656 2_656
C35 C34 C34 58.9(15) . 2_656
C36 C34 C34 119(2) 2_656 2_656
C37 C34 C34 176(4) 2_656 2_656
C33 C34 C34 59.6(14) . 2_656
C32 C34 H34 59.6 2_656 .
C35 C34 H34 120.8 . .
C36 C34 H34 60.4 2_656 .
C37 C34 H34 5.0 2_656 .
C33 C34 H34 120.8 . .
C34 C34 H34 179.2 2_656 .
C34 C35 C34 62(3) . 2_656
C34 C35 C36 122(3) . .
C34 C35 C36 60.1(19) 2_656 .
C34 C35 C36 60.1(19) . 2_656
C34 C35 C36 122(3) 2_656 2_656
C36 C35 C36 178(4) . 2_656
C34 C35 H35 118.9 . .
C34 C35 H35 175.1 2_656 .
C36 C35 H35 119.0 . .
C36 C35 H35 58.9 2_656 .
C37 C36 C34 61(3) . 2_656
C37 C36 C35 120(4) . .
C34 C36 C35 59(2) 2_656 .
C37 C36 H36 119.7 . .
C34 C36 H36 179.3 2_656 .
C35 C36 H36 120.0 . .
C36 C37 C32 118(4) . .
C36 C37 C34 60(3) . 2_656
C32 C37 C34 58(3) . 2_656
C36 C37 H37 121.3 . .
C32 C37 H37 121.0 . .
C34 C37 H37 176.7 2_656 .
C32 C38 H38A 109.5 . .
C32 C38 H38B 109.5 . .
H38A C38 H38B 109.5 . .
C32 C38 H38C 109.5 . .
H38A C38 H38C 109.5 . .
H38B C38 H38C 109.5 . .
C40 C39 C44 120.0(16) . .
C40 C39 C45 120.2(14) . .
C44 C39 C45 120(2) . .
C40 C39 C45 150.0(13) . 2_656
C44 C39 C45 87.4(19) . 2_656
C45 C39 C45 34(2) . 2_656
C39 C40 C41 120.0(17) . .
C39 C40 H40 120.0 . .
C41 C40 H40 120.0 . .
C40 C41 C42 120(3) . .
C40 C41 H41 120.0 . .
C42 C41 H41 120.0 . .
C43 C42 C41 120(4) . .
C43 C42 H42 120.0 . .
C41 C42 H42 120.0 . .
C42 C43 C44 120(4) . .
C42 C43 H43 120.0 . .
C44 C43 H43 120.0 . .
C43 C44 C39 120(3) . .
C43 C44 H44 120.0 . .
C39 C44 H44 120.0 . .
C45 C45 C39 93(4) 2_656 .
C45 C45 C39 52(3) 2_656 2_656
C39 C45 C39 124(2) . 2_656
C45 C45 H45A 147.5 2_656 .
C39 C45 H45A 110.2 . .
C39 C45 H45A 95.2 2_656 .
C45 C45 H45B 82.5 2_656 .
C39 C45 H45B 108.7 . .
C39 C45 H45B 107.9 2_656 .
H45A C45 H45B 109.5 . .
C45 C45 H45C 39.1 2_656 .
C39 C45 H45C 109.5 . .
C39 C45 H45C 16.8 2_656 .
H45A C45 H45C 109.5 . .
H45B C45 H45C 109.5 . .
C46 C52 H36 161.2 . .
C46 C52 H37 48.0 . .
H36 C52 H37 114.5 . .
C46 C52 H52A 109.5 . .
H36 C52 H52A 51.8 . .
H37 C52 H52A 64.1 . .
C46 C52 H52B 109.5 . .
H36 C52 H52B 79.3 . .
H37 C52 H52B 139.2 . .
H52A C52 H52B 109.5 . .
C46 C52 H52C 109.5 . .
H36 C52 H52C 81.8 . .
H37 C52 H52C 110.4 . .
H52A C52 H52C 109.5 . .
H52B C52 H52C 109.5 . .
C47 C46 C51 119(4) . .
C47 C46 C52 125(4) . .
C51 C46 C52 115(4) . .
C47 C46 H37 69.8 . .
C51 C46 H37 159.9 . .
C52 C46 H37 58.8 . .
C47 C48 C49 122(4) . .
C47 C48 H48 118.9 . .
C49 C48 H48 118.9 . .
C48 C47 C46 119(3) . .
C48 C47 H37 159.8 . .
C46 C47 H37 48.0 . .
C48 C47 H47 120.4 . .
C46 C47 H47 120.4 . .
H37 C47 H47 74.6 . .
C48 C49 C50 120(4) . .
C48 C49 H49 120.2 . .
C50 C49 H49 120.2 . .
C51 C50 C49 119(4) . .
C51 C50 H50 120.5 . .
C49 C50 H50 120.5 . .
C50 C51 C46 121(4) . .
C50 C51 H51 119.6 . .
C46 C51 H51 119.6 . .

loop_
_geom_bond_atom_site_label_1
_geom_bond_atom_site_label_2
_geom_bond_distance
_geom_bond_site_symmetry_2
Cd1 O3 2.286(3) .
Cd1 O3 2.286(3) 7_556
Cd1 N2 2.322(3) 8_465
Cd1 N2 2.322(3) 2_646
Cd1 N1 2.330(3) .
Cd1 N1 2.330(3) 7_556
N1 C5 1.325(4) .
N1 C1 1.341(5) .
N2 C12 1.337(4) .
N2 C16 1.340(5) .
N2 Cd1 2.322(3) 2_666
O1 C8 1.367(4) .
O1 C24 1.424(4) .
O2 C19 1.369(5) .
O2 C23 1.437(4) .
O3 S1 1.470(3) .
O4 S1 1.443(3) .
O5 S1 1.446(3) .
S1 C25 1.771(4) .
C1 C2 1.380(6) .
C1 H1 0.9300 .
C2 C3 1.387(5) .
C2 H2 0.9300 .
C3 C4 1.380(5) .
C3 C6 1.482(5) .
C4 C5 1.387(5) .
C4 H4 0.9300 .
C5 H5 0.9300 .
C6 C11 1.390(5) .
C6 C7 1.397(5) .
C7 C8 1.387(5) .
C7 H7 0.9300 .
C8 C9 1.393(5) .
C9 C10 1.377(5) .
C9 H9 0.9300 .
C10 C11 1.389(5) .
C10 H10 0.9300 .
C11 H11 0.9300 .
C12 C13 1.387(5) .
C12 H12 0.9300 .
C13 C14 1.390(6) .
C13 H13 0.9300 .
C14 C15 1.395(6) .
C14 C17 1.496(6) .
C15 C16 1.382(5) .
C15 H15 0.9300 .
C16 H16 0.9300 .
C17 C18 1.385(6) .
C17 C22 1.395(7) .
C18 C19 1.392(6) .
C18 H18 0.9300 .
C19 C20 1.382(6) .
C20 C21 1.384(7) .
C20 H20 0.9300 .
C21 C22 1.384(7) .
C21 H21 0.9300 .
C22 H22 0.9300 .
C23 C24 1.493(5) .
C23 H23A 0.9700 .
C23 H23B 0.9700 .
C24 H24A 0.9700 .
C24 H24B 0.9700 .
C25 C30 1.364(6) .
C25 C26 1.380(6) .
C26 C27 1.370(7) .
C26 H26 0.9300 .
C27 C28 1.344(9) .
C27 H27 0.9300 .
C28 C29 1.386(10) .
C28 C31 1.542(8) .
C29 C30 1.388(8) .
C29 H29 0.9300 .
C30 H30 0.9300 .
C31 H31A 0.9600 .
C31 H31B 0.9600 .
C31 H31C 0.9600 .
C32 C34 1.34(5) 2_656
C32 C37 1.38(5) .
C32 C33 1.40(5) .
C32 C38 1.50(5) .
C33 C32 1.40(5) 2_656
C33 C34 1.40(3) .
C33 C34 1.40(3) 2_656
C33 H33 0.9600 .
C34 C32 1.34(5) 2_656
C34 C35 1.37(3) .
C34 C36 1.38(5) 2_656
C34 C37 1.39(5) 2_656
C34 C34 1.42(6) 2_656
C34 H34 0.9600 .
C35 C34 1.37(3) 2_656
C35 C36 1.39(4) .
C35 C36 1.39(4) 2_656
C35 H35 0.9600 .
C36 C37 1.37(5) .
C36 C34 1.38(5) 2_656
C36 H36 0.9600 .
C37 C34 1.39(5) 2_656
C37 H37 0.9601 .
C38 H38A 0.9600 .
C38 H38B 0.9600 .
C38 H38C 0.9600 .
C39 C40 1.3900 .
C39 C44 1.39(4) .
C39 C45 1.48(4) .
C39 C45 1.86(3) 2_656
C40 C41 1.39(4) .
C40 H40 0.9300 .
C41 C42 1.39(5) .
C41 H41 0.9300 .
C42 C43 1.39(4) .
C42 H42 0.9300 .
C43 C44 1.39(4) .
C43 H43 0.9300 .
C44 H44 0.9300 .
C45 C45 1.06(5) 2_656
C45 C39 1.86(3) 2_656
C45 H45A 0.9600 .
C45 H45B 0.9601 .
C45 H45C 0.9600 .
C52 C46 1.50(5) .
C52 H52A 0.9600 .
C52 H52B 0.9600 .
C52 H52C 0.9600 .
C46 C47 1.39(5) .
C46 C51 1.40(5) .
C46 H37 1.1641 .
C48 C47 1.37(4) .
C48 C49 1.38(5) .
C48 H48 0.9300 .
C47 H47 0.9300 .
C49 C50 1.39(5) .
C49 H49 0.9300 .
C50 C51 1.39(5) .
C50 H50 0.9300 .
C51 H51 0.9300 .

loop_
_geom_torsion_atom_site_label_1
_geom_torsion_atom_site_label_2
_geom_torsion_atom_site_label_3
_geom_torsion_atom_site_label_4
_geom_torsion
_geom_torsion_site_symmetry_1
_geom_torsion_site_symmetry_4
O3 Cd1 N1 C5 26.5(3) . .
O3 Cd1 N1 C5 -153.5(3) 7_556 .
N2 Cd1 N1 C5 -64.3(3) 8_465 .
N2 Cd1 N1 C5 115.7(3) 2_646 .
N1 Cd1 N1 C5 -129(100) 7_556 .
O3 Cd1 N1 C1 -157.0(3) . .
O3 Cd1 N1 C1 23.0(3) 7_556 .
N2 Cd1 N1 C1 112.2(3) 8_465 .
N2 Cd1 N1 C1 -67.8(3) 2_646 .
N1 Cd1 N1 C1 47(100) 7_556 .
O3 Cd1 O3 S1 122(100) 7_556 .
N2 Cd1 O3 S1 58.9(8) 8_465 .
N2 Cd1 O3 S1 -121.1(8) 2_646 .
N1 Cd1 O3 S1 -32.4(8) . .
N1 Cd1 O3 S1 147.6(8) 7_556 .
Cd1 O3 S1 O4 113.7(8) . .
Cd1 O3 S1 O5 -16.9(8) . .
Cd1 O3 S1 C25 -132.7(8) . .
C5 N1 C1 C2 4.8(7) . .
Cd1 N1 C1 C2 -172.0(4) . .
N1 C1 C2 C3 -0.1(8) . .
C1 C2 C3 C4 -4.5(6) . .
C1 C2 C3 C6 177.3(4) . .
C2 C3 C4 C5 4.5(6) . .
C6 C3 C4 C5 -177.4(3) . .
C1 N1 C5 C4 -4.9(6) . .
Cd1 N1 C5 C4 171.7(3) . .
C3 C4 C5 N1 0.3(6) . .
C4 C3 C6 C11 -5.2(5) . .
C2 C3 C6 C11 172.8(4) . .
C4 C3 C6 C7 172.2(3) . .
C2 C3 C6 C7 -9.7(5) . .
C11 C6 C7 C8 -0.8(5) . .
C3 C6 C7 C8 -178.3(3) . .
C24 O1 C8 C7 -10.0(5) . .
C24 O1 C8 C9 168.3(3) . .
C6 C7 C8 O1 178.2(3) . .
C6 C7 C8 C9 0.0(6) . .
O1 C8 C9 C10 -177.0(3) . .
C7 C8 C9 C10 1.3(6) . .
C8 C9 C10 C11 -1.9(6) . .
C9 C10 C11 C6 1.0(6) . .
C7 C6 C11 C10 0.3(6) . .
C3 C6 C11 C10 177.8(3) . .
C16 N2 C12 C13 1.0(5) . .
Cd1 N2 C12 C13 -178.4(3) 2_666 .
N2 C12 C13 C14 0.5(6) . .
C12 C13 C14 C15 -2.1(7) . .
C12 C13 C14 C17 176.3(4) . .
C13 C14 C15 C16 2.3(7) . .
C17 C14 C15 C16 -176.2(5) . .
C12 N2 C16 C15 -0.9(6) . .
Cd1 N2 C16 C15 178.6(3) 2_666 .
C14 C15 C16 N2 -0.8(7) . .
C13 C14 C17 C18 27.8(8) . .
C15 C14 C17 C18 -153.8(5) . .
C13 C14 C17 C22 -150.4(6) . .
C15 C14 C17 C22 28.0(9) . .
C22 C17 C18 C19 1.3(9) . .
C14 C17 C18 C19 -176.9(5) . .
C23 O2 C19 C20 -5.8(7) . .
C23 O2 C19 C18 174.5(4) . .
C17 C18 C19 O2 179.6(5) . .
C17 C18 C19 C20 -0.1(8) . .
O2 C19 C20 C21 -179.8(6) . .
C18 C19 C20 C21 -0.1(10) . .
C19 C20 C21 C22 -1.0(12) . .
C20 C21 C22 C17 2.2(13) . .
C18 C17 C22 C21 -2.4(11) . .
C14 C17 C22 C21 175.9(7) . .
C19 O2 C23 C24 -174.0(4) . .
C8 O1 C24 C23 -169.1(3) . .
O2 C23 C24 O1 -74.2(4) . .
O4 S1 C25 C30 -137.4(4) . .
O5 S1 C25 C30 -14.0(5) . .
O3 S1 C25 C30 104.8(4) . .
O4 S1 C25 C26 44.5(4) . .
O5 S1 C25 C26 167.8(3) . .
O3 S1 C25 C26 -73.4(4) . .
C30 C25 C26 C27 -1.6(7) . .
S1 C25 C26 C27 176.6(3) . .
C25 C26 C27 C28 0.6(8) . .
C26 C27 C28 C29 0.9(10) . .
C26 C27 C28 C31 179.3(7) . .
C27 C28 C29 C30 -1.6(13) . .
C31 C28 C29 C30 -179.9(8) . .
C26 C25 C30 C29 0.9(9) . .
S1 C25 C30 C29 -177.2(6) . .
C28 C29 C30 C25 0.7(12) . .
C34 C32 C33 C32 -1.0(19) 2_656 2_656
C37 C32 C33 C32 2(4) . 2_656
C38 C32 C33 C32 -178(4) . 2_656
C34 C32 C33 C34 -2(4) 2_656 .
C37 C32 C33 C34 1(5) . .
C38 C32 C33 C34 -179(3) . .
C37 C32 C33 C34 3(4) . 2_656
C38 C32 C33 C34 -177(5) . 2_656
C32 C33 C34 C32 179.91(19) . 2_656
C34 C33 C34 C32 178(4) 2_656 2_656
C32 C33 C34 C35 -178(4) 2_656 .
C32 C33 C34 C35 2(4) . .
C34 C33 C34 C35 0.000(10) 2_656 .
C32 C33 C34 C36 -101(41) 2_656 2_656
C32 C33 C34 C36 79(41) . 2_656
C34 C33 C34 C36 77(40) 2_656 2_656
C32 C33 C34 C37 -3(3) 2_656 2_656
C32 C33 C34 C37 177(3) . 2_656
C34 C33 C34 C37 175(5) 2_656 2_656
C32 C33 C34 C34 -178(4) 2_656 2_656
C32 C33 C34 C34 2(4) . 2_656
C32 C34 C35 C34 -79(100) 2_656 2_656
C36 C34 C35 C34 -175(3) 2_656 2_656
C37 C34 C35 C34 -175(5) 2_656 2_656
C33 C34 C35 C34 0.000(10) . 2_656
C32 C34 C35 C36 -84(100) 2_656 .
C36 C34 C35 C36 179.9(3) 2_656 .
C37 C34 C35 C36 179(3) 2_656 .
C33 C34 C35 C36 -5(3) . .
C34 C34 C35 C36 -5(3) 2_656 .
C32 C34 C35 C36 96(100) 2_656 2_656
C37 C34 C35 C36 -1(3) 2_656 2_656
C33 C34 C35 C36 175(3) . 2_656
C34 C34 C35 C36 175(3) 2_656 2_656
C34 C35 C36 C37 6(4) . .
C34 C35 C36 C37 1(3) 2_656 .
C36 C35 C36 C37 -177(3) 2_656 .
C34 C35 C36 C34 6(3) . 2_656
C36 C35 C36 C34 -177.3(16) 2_656 2_656
C34 C36 C37 C32 -3(4) 2_656 .
C35 C36 C37 C32 -3(5) . .
C35 C36 C37 C34 -1(3) . 2_656
C34 C32 C37 C36 3(4) 2_656 .
C33 C32 C37 C36 0(6) . .
C38 C32 C37 C36 180(3) . .
C33 C32 C37 C34 -3(4) . 2_656
C38 C32 C37 C34 177(4) . 2_656
C44 C39 C40 C41 0(2) . .
C45 C39 C40 C41 179(3) . .
C45 C39 C40 C41 153(3) 2_656 .
C39 C40 C41 C42 0(4) . .
C40 C41 C42 C43 0(5) . .
C41 C42 C43 C44 0(5) . .
C42 C43 C44 C39 0(5) . .
C40 C39 C44 C43 0(3) . .
C45 C39 C44 C43 -179(3) . .
C45 C39 C44 C43 -167(3) 2_656 .
C40 C39 C45 C45 -157.2(16) . 2_656
C44 C39 C45 C45 22(3) . 2_656
C40 C39 C45 C39 -111.8(18) . 2_656
C44 C39 C45 C39 67(4) . 2_656
C45 C39 C45 C39 45.4(18) 2_656 2_656
C49 C48 C47 C46 -1(6) . .
C51 C46 C47 C48 0(5) . .
C52 C46 C47 C48 179(4) . .
C47 C48 C49 C50 1(6) . .
C48 C49 C50 C51 0(6) . .
C49 C50 C51 C46 -1(6) . .
C47 C46 C51 C50 2(6) . .
C52 C46 C51 C50 -178(4) . .
